data_2226235
loop_
_publ_author_name
'Choi, Hong Dae'
'Seo, Pil Ja'
'Son, Byeng Wha'
'Lee, Uk'

_publ_section_title
;
 5-Bromo-3-(4-fluorophenylsulfinyl)-2-methyl-1-benzofuran
;
_journal_coeditor_code NG2767
_journal_issue 6
_journal_name_full 'Acta Crystallographica Section E'
_journal_page_first o1297
_journal_paper_doi 10.1107/S1600536810016181
_journal_volume 66
_journal_year 2010
_chemical_formula_iupac 'C15 H10 Br F O2 S'
_chemical_formula_moiety 'C15 H10 Br F O2 S'
_chemical_formula_sum 'C15 H10 Br F O2 S'
_chemical_formula_weight 353.20
_chemical_name_systematic
;
5-Bromo-3-(4-fluorophenylsulfinyl)-2-methyl-1-benzofuran
;
_space_group_IT_number 14
_symmetry_cell_setting monoclinic
_symmetry_space_group_name_Hall '-P 2ybc'
_symmetry_space_group_name_H-M 'P 1 21/c 1'
_atom_sites_solution_hydrogens difmap
_atom_sites_solution_primary direct
_atom_sites_solution_secondary difmap
_cell_angle_alpha 90.00
_cell_angle_beta 98.432(2)
_cell_angle_gamma 90.00
_cell_formula_units_Z 4
_cell_length_a 11.4704(4)
_cell_length_b 6.1776(2)
_cell_length_c 19.6420(7)
_cell_measurement_reflns_used 4955
_cell_measurement_temperature 173(2)
_cell_measurement_theta_max 27.46
_cell_measurement_theta_min 2.55
_cell_volume 1376.78(8)
_computing_cell_refinement '<i>SAINT</i> (Bruker, 2009)'
_computing_data_collection '<i>APEX2</i> (Bruker, 2009)'
_computing_data_reduction '<i>SAINT</i> (Bruker, 2009)'
_computing_molecular_graphics '<i>ORTEP-3</i> (Farrugia, 1997) and <i>DIAMOND</i> (Brandenburg, 1998)'
_computing_publication_material '<i>SHELXL97</i> (Sheldrick, 2008)'
_computing_structure_refinement '<i>SHELXL97</i> (Sheldrick, 2008)'
_computing_structure_solution '<i>SHELXS97</i> (Sheldrick, 2008)'
_diffrn_ambient_temperature 173(2)
_diffrn_detector_area_resol_mean 10.0
_diffrn_measured_fraction_theta_full 0.999
_diffrn_measured_fraction_theta_max 0.999
_diffrn_measurement_device_type 'Bruker SMART APEXII CCD'
_diffrn_measurement_method '\f and \w scans'
_diffrn_radiation_monochromator 'graphite multilayer'
_diffrn_radiation_source 'rotating anode'
_diffrn_radiation_type MoK\a
_diffrn_radiation_wavelength 0.71073
_diffrn_reflns_av_R_equivalents 0.0280
_diffrn_reflns_av_sigmaI/netI 0.0269
_diffrn_reflns_limit_h_max 14
_diffrn_reflns_limit_h_min -14
_diffrn_reflns_limit_k_max 7
_diffrn_reflns_limit_k_min -8
_diffrn_reflns_limit_l_max 25
_diffrn_reflns_limit_l_min -25
_diffrn_reflns_number 11827
_diffrn_reflns_theta_full 27.52
_diffrn_reflns_theta_max 27.52
_diffrn_reflns_theta_min 1.79
_diffrn_standards_number 0
_exptl_absorpt_coefficient_mu 3.146
_exptl_absorpt_correction_T_max 0.7456
_exptl_absorpt_correction_T_min 0.4528
_exptl_absorpt_correction_type multi-scan
_exptl_absorpt_process_details '(<i>SADABS</i>; Bruker, 2009)'
_exptl_crystal_colour colourless
_exptl_crystal_density_diffrn 1.704
_exptl_crystal_density_method 'not measured'
_exptl_crystal_description block
_exptl_crystal_F_000 704
_exptl_crystal_size_max 0.32
_exptl_crystal_size_mid 0.26
_exptl_crystal_size_min 0.21
_refine_diff_density_max 0.356
_refine_diff_density_min -0.526
_refine_ls_extinction_method none
_refine_ls_goodness_of_fit_ref 1.052
_refine_ls_hydrogen_treatment constr
_refine_ls_matrix_type full
_refine_ls_number_parameters 182
_refine_ls_number_reflns 3148
_refine_ls_number_restraints 0
_refine_ls_restrained_S_all 1.052
_refine_ls_R_factor_all 0.0369
_refine_ls_R_factor_gt 0.0280
_refine_ls_shift/su_max_lt 0.001
_refine_ls_shift/su_mean 0.000
_refine_ls_structure_factor_coef Fsqd
_refine_ls_weighting_details 'calc w=1/[\s^2^(Fo^2^)+(0.0338P)^2^+0.5303P] where P=(Fo^2^+2Fc^2^)/3'
_refine_ls_weighting_scheme calc
_refine_ls_wR_factor_gt 0.0690
_refine_ls_wR_factor_ref 0.0720
_reflns_number_gt 2655
_reflns_number_total 3148
_reflns_threshold_expression I>2\s(I)
_cod_data_source_file ng2767.cif
_cod_data_source_block I
_cod_depositor_comments
;
The following automatic conversions were performed:
'_symmetry_cell_setting' value 'Monoclinic' changed to 'monoclinic'
according to '/home/saulius/struct/CIF-dictionaries/cif_core.dic'
dictionary named 'cif_core.dic' version 2.4.1 from 2010-06-29.

Automatic conversion script
Id: cif_fix_enum 1527 2010-12-29 10:47:43Z saulius 
;
_cod_original_sg_symbol_Hall '-P 2ybc '
_cod_original_sg_symbol_H-M 'P 21/c'
_cod_database_code 2226235
_cod_database_fobs_code 2226235

loop_
_symmetry_equiv_pos_as_xyz
'x, y, z'
'-x, y+1/2, -z+1/2'
'-x, -y, -z'
'x, -y-1/2, z-1/2'

loop_
_atom_site_type_symbol
_atom_site_label
_atom_site_fract_x
_atom_site_fract_y
_atom_site_fract_z
_atom_site_U_iso_or_equiv
_atom_site_adp_type
_atom_site_calc_flag
_atom_site_refinement_flags
_atom_site_occupancy
_atom_site_disorder_assembly
_atom_site_disorder_group
Br Br 0.50266(2) 0.78650(4) 0.558051(12) 0.04487(9) Uani d . 1 . .
S S 0.93498(4) 0.16534(9) 0.60352(3) 0.03310(13) Uani d . 1 . .
F F 0.72642(13) 0.0128(3) 0.31650(7) 0.0625(4) Uani d . 1 . .
O O1 0.69236(13) 0.0086(2) 0.71739(7) 0.0367(3) Uani d . 1 . .
O O2 0.97008(13) 0.3979(3) 0.60830(8) 0.0431(4) Uani d . 1 . .
C C1 0.80963(16) 0.1358(3) 0.64457(9) 0.0291(4) Uani d . 1 . .
C C2 0.70597(16) 0.2719(3) 0.63776(9) 0.0273(4) Uani d . 1 . .
C C3 0.66711(16) 0.4522(3) 0.59916(10) 0.0296(4) Uani d . 1 . .
H H3 0.7113 0.5128 0.5680 0.035 Uiso calc R 1 . .
C C4 0.55947(17) 0.5382(3) 0.60907(9) 0.0308(4) Uani d . 1 . .
C C5 0.49100(17) 0.4492(4) 0.65478(10) 0.0343(5) Uani d . 1 . .
H H5 0.4188 0.5114 0.6594 0.041 Uiso calc R 1 . .
C C6 0.52929(19) 0.2691(4) 0.69335(10) 0.0367(5) Uani d . 1 . .
H H6 0.4845 0.2076 0.7241 0.044 Uiso calc R 1 . .
C C7 0.63708(18) 0.1851(3) 0.68398(9) 0.0299(4) Uani d . 1 . .
C C8 0.79788(18) -0.0166(3) 0.69259(10) 0.0329(4) Uani d . 1 . .
C C9 0.8737(2) -0.1974(4) 0.72202(12) 0.0460(6) Uani d . 1 . .
H H9A 0.9422 -0.2058 0.6993 0.069 Uiso calc R 1 . .
H H9B 0.8305 -0.3307 0.7155 0.069 Uiso calc R 1 . .
H H9C 0.8975 -0.1730 0.7703 0.069 Uiso calc R 1 . .
C C10 0.86555(15) 0.1228(3) 0.51655(10) 0.0284(4) Uani d . 1 . .
C C11 0.81711(18) -0.0770(4) 0.49734(11) 0.0370(5) Uani d . 1 . .
H H11 0.8172 -0.1863 0.5299 0.044 Uiso calc R 1 . .
C C12 0.7688(2) -0.1142(4) 0.42988(12) 0.0436(5) Uani d . 1 . .
H H12 0.7342 -0.2466 0.4164 0.052 Uiso calc R 1 . .
C C13 0.77312(18) 0.0497(4) 0.38319(11) 0.0400(5) Uani d . 1 . .
C C14 0.82316(19) 0.2465(4) 0.40008(11) 0.0391(5) Uani d . 1 . .
H H14 0.8257 0.3529 0.3668 0.047 Uiso calc R 1 . .
C C15 0.87026(17) 0.2836(3) 0.46836(11) 0.0332(4) Uani d . 1 . .
H H15 0.9048 0.4162 0.4815 0.040 Uiso calc R 1 . .

loop_
_atom_site_aniso_label
_atom_site_aniso_U_11
_atom_site_aniso_U_22
_atom_site_aniso_U_33
_atom_site_aniso_U_12
_atom_site_aniso_U_13
_atom_site_aniso_U_23
Br 0.04284(15) 0.03939(15) 0.05249(15) 0.01201(10) 0.00742(10) 0.00670(10)
S 0.0217(2) 0.0377(3) 0.0401(3) -0.0009(2) 0.00528(19) 0.0033(2)
F 0.0624(9) 0.0825(12) 0.0413(7) -0.0034(8) 0.0035(6) -0.0134(7)
O1 0.0403(8) 0.0406(9) 0.0311(7) 0.0008(7) 0.0112(6) 0.0085(6)
O2 0.0390(8) 0.0431(9) 0.0478(9) -0.0181(7) 0.0088(7) -0.0041(7)
C1 0.0260(9) 0.0304(10) 0.0309(9) -0.0018(8) 0.0041(7) 0.0009(8)
C2 0.0252(9) 0.0294(10) 0.0275(9) -0.0034(8) 0.0045(7) -0.0024(8)
C3 0.0276(9) 0.0298(11) 0.0323(9) -0.0024(8) 0.0076(7) 0.0019(8)
C4 0.0312(10) 0.0300(11) 0.0304(9) 0.0005(8) 0.0023(8) -0.0037(8)
C5 0.0270(10) 0.0450(13) 0.0319(10) 0.0022(9) 0.0076(8) -0.0072(9)
C6 0.0355(11) 0.0477(14) 0.0296(10) -0.0023(10) 0.0136(8) 0.0015(9)
C7 0.0339(10) 0.0317(11) 0.0248(9) -0.0024(9) 0.0063(7) 0.0001(8)
C8 0.0336(11) 0.0345(11) 0.0299(9) 0.0004(9) 0.0027(8) 0.0014(8)
C9 0.0523(14) 0.0442(14) 0.0402(12) 0.0076(11) 0.0027(10) 0.0124(10)
C10 0.0198(8) 0.0293(10) 0.0384(10) 0.0022(8) 0.0116(7) 0.0008(8)
C11 0.0366(11) 0.0294(11) 0.0472(12) -0.0027(9) 0.0137(9) 0.0025(9)
C12 0.0407(12) 0.0369(13) 0.0549(13) -0.0071(10) 0.0131(10) -0.0131(11)
C13 0.0329(11) 0.0516(15) 0.0368(11) 0.0042(10) 0.0095(9) -0.0071(10)
C14 0.0342(11) 0.0430(13) 0.0419(11) 0.0045(10) 0.0118(9) 0.0077(10)
C15 0.0259(9) 0.0294(11) 0.0459(11) -0.0003(8) 0.0100(8) 0.0020(9)

loop_
_atom_type_symbol
_atom_type_description
_atom_type_scat_dispersion_real
_atom_type_scat_dispersion_imag
_atom_type_scat_source
C C 0.0033 0.0016 'International Tables Vol C Tables 4.2.6.8 and 6.1.1.4'
H H 0.0000 0.0000 'International Tables Vol C Tables 4.2.6.8 and 6.1.1.4'
O O 0.0106 0.0060 'International Tables Vol C Tables 4.2.6.8 and 6.1.1.4'
F F 0.0171 0.0103 'International Tables Vol C Tables 4.2.6.8 and 6.1.1.4'
S S 0.1246 0.1234 'International Tables Vol C Tables 4.2.6.8 and 6.1.1.4'
Br Br -0.2901 2.4595 'International Tables Vol C Tables 4.2.6.8 and 6.1.1.4'

loop_
_geom_angle_atom_site_label_1
_geom_angle_atom_site_label_2
_geom_angle_atom_site_label_3
_geom_angle_site_symmetry_1
_geom_angle_site_symmetry_3
_geom_angle
_geom_angle_publ_flag
C4 Br Br . 3_676 158.65(6) ?
O2 S C1 . . 107.60(10) ?
O2 S C10 . . 106.21(9) ?
C1 S C10 . . 98.20(8) ?
C8 O1 C7 . . 106.71(15) ?
C8 C1 C2 . . 107.72(17) ?
C8 C1 S . . 124.30(16) ?
C2 C1 S . . 127.87(15) ?
C3 C2 C7 . . 119.89(18) ?
C3 C2 C1 . . 135.47(17) ?
C7 C2 C1 . . 104.63(17) ?
C2 C3 C4 . . 117.02(17) ?
C2 C3 H3 . . 121.5 ?
C4 C3 H3 . . 121.5 ?
C3 C4 C5 . . 122.64(19) ?
C3 C4 Br . . 118.76(14) ?
C5 C4 Br . . 118.60(15) ?
C6 C5 C4 . . 120.57(19) ?
C6 C5 H5 . . 119.7 ?
C4 C5 H5 . . 119.7 ?
C7 C6 C5 . . 116.72(18) ?
C7 C6 H6 . . 121.6 ?
C5 C6 H6 . . 121.6 ?
C6 C7 O1 . . 126.41(17) ?
C6 C7 C2 . . 123.16(19) ?
O1 C7 C2 . . 110.43(17) ?
C1 C8 O1 . . 110.50(17) ?
C1 C8 C9 . . 133.19(19) ?
O1 C8 C9 . . 116.30(18) ?
C8 C9 H9A . . 109.5 ?
C8 C9 H9B . . 109.5 ?
H9A C9 H9B . . 109.5 ?
C8 C9 H9C . . 109.5 ?
H9A C9 H9C . . 109.5 ?
H9B C9 H9C . . 109.5 ?
C15 C10 C11 . . 120.69(19) ?
C15 C10 S . . 119.42(16) ?
C11 C10 S . . 119.65(16) ?
C12 C11 C10 . . 120.0(2) ?
C12 C11 H11 . . 120.0 ?
C10 C11 H11 . . 120.0 ?
C13 C12 C11 . . 118.1(2) ?
C13 C12 H12 . . 121.0 ?
C11 C12 H12 . . 121.0 ?
F C13 C14 . . 118.4(2) ?
F C13 C12 . . 118.2(2) ?
C14 C13 C12 . . 123.4(2) ?
C13 C14 C15 . . 118.1(2) ?
C13 C14 H14 . . 120.9 ?
C15 C14 H14 . . 120.9 ?
C10 C15 C14 . . 119.7(2) ?
C10 C15 H15 . . 120.2 ?
C14 C15 H15 . . 120.2 ?

loop_
_geom_bond_atom_site_label_1
_geom_bond_atom_site_label_2
_geom_bond_site_symmetry_2
_geom_bond_distance
_geom_bond_publ_flag
Br C4 . 1.895(2) ?
Br Br 3_676 3.4816(5) ?
S O2 . 1.4910(17) ?
S C1 . 1.7581(19) ?
S C10 . 1.795(2) ?
F C13 . 1.360(2) ?
O1 C8 . 1.378(2) ?
O1 C7 . 1.378(2) ?
C1 C8 . 1.353(3) ?
C1 C2 . 1.446(3) ?
C2 C3 . 1.384(3) ?
C2 C7 . 1.395(3) ?
C3 C4 . 1.384(3) ?
C3 H3 . 0.9300 ?
C4 C5 . 1.390(3) ?
C5 C6 . 1.381(3) ?
C5 H5 . 0.9300 ?
C6 C7 . 1.378(3) ?
C6 H6 . 0.9300 ?
C8 C9 . 1.480(3) ?
C9 H9A . 0.9600 ?
C9 H9B . 0.9600 ?
C9 H9C . 0.9600 ?
C10 C15 . 1.379(3) ?
C10 C11 . 1.383(3) ?
C11 C12 . 1.379(3) ?
C11 H11 . 0.9300 ?
C12 C13 . 1.372(3) ?
C12 H12 . 0.9300 ?
C13 C14 . 1.365(3) ?
C14 C15 . 1.389(3) ?
C14 H14 . 0.9300 ?
C15 H15 . 0.9300 ?

loop_
_geom_torsion_atom_site_label_1
_geom_torsion_atom_site_label_2
_geom_torsion_atom_site_label_3
_geom_torsion_atom_site_label_4
_geom_torsion_site_symmetry_1
_geom_torsion_site_symmetry_2
_geom_torsion_site_symmetry_3
_geom_torsion_site_symmetry_4
_geom_torsion
_geom_torsion_publ_flag
O2 S C1 C8 . . . . -130.32(18) ?
C10 S C1 C8 . . . . 119.71(19) ?
O2 S C1 C2 . . . . 45.3(2) ?
C10 S C1 C2 . . . . -64.66(19) ?
C8 C1 C2 C3 . . . . 178.8(2) ?
S C1 C2 C3 . . . . 2.6(3) ?
C8 C1 C2 C7 . . . . -0.4(2) ?
S C1 C2 C7 . . . . -176.65(15) ?
C7 C2 C3 C4 . . . . 0.1(3) ?
C1 C2 C3 C4 . . . . -179.1(2) ?
C2 C3 C4 C5 . . . . -0.8(3) ?
C2 C3 C4 Br . . . . 179.50(14) ?
C3 C4 C5 C6 . . . . 0.7(3) ?
Br C4 C5 C6 . . . . -179.57(16) ?
C4 C5 C6 C7 . . . . 0.0(3) ?
C5 C6 C7 O1 . . . . 179.32(19) ?
C5 C6 C7 C2 . . . . -0.7(3) ?
C8 O1 C7 C6 . . . . -179.6(2) ?
C8 O1 C7 C2 . . . . 0.4(2) ?
C3 C2 C7 C6 . . . . 0.6(3) ?
C1 C2 C7 C6 . . . . 180.00(19) ?
C3 C2 C7 O1 . . . . -179.40(17) ?
C1 C2 C7 O1 . . . . 0.0(2) ?
C2 C1 C8 O1 . . . . 0.7(2) ?
S C1 C8 O1 . . . . 177.08(14) ?
C2 C1 C8 C9 . . . . -179.4(2) ?
S C1 C8 C9 . . . . -3.1(4) ?
C7 O1 C8 C1 . . . . -0.7(2) ?
C7 O1 C8 C9 . . . . 179.43(18) ?
O2 S C10 C15 . . . . 9.31(17) ?
C1 S C10 C15 . . . . 120.42(16) ?
O2 S C10 C11 . . . . -176.30(15) ?
C1 S C10 C11 . . . . -65.20(17) ?
C15 C10 C11 C12 . . . . -2.5(3) ?
S C10 C11 C12 . . . . -176.83(16) ?
C10 C11 C12 C13 . . . . 1.5(3) ?
C11 C12 C13 F . . . . 179.44(18) ?
C11 C12 C13 C14 . . . . 0.3(3) ?
F C13 C14 C15 . . . . 179.71(18) ?
C12 C13 C14 C15 . . . . -1.1(3) ?
C11 C10 C15 C14 . . . . 1.7(3) ?
S C10 C15 C14 . . . . 175.98(15) ?
C13 C14 C15 C10 . . . . 0.1(3) ?
